data_9015668
loop_
_publ_author_name
'Nguyen, N.'
'Choisnet, J.'
'Raveau, B.'

_publ_section_title
;
 Intercroissances des structures de type Perovskite et Sr O deficitaires
 en oxygene: les oxydes Ln2-x Sr1+x Cu2 O6-x/2 (Ln = Sm, Eu, Gd)
 _cod_database_code 1001157
;
_journal_name_full 'Materials Research Bulletin'
_journal_page_first 567
_journal_page_last 573
_journal_paper_doi 10.1016/0025-5408(82)90037-X
_journal_volume 17
_journal_year 1982
_chemical_formula_sum 'Cu6 Eu3.9 O16.952 Sr5.1'
_space_group_IT_number 71
_symmetry_space_group_name_Hall '-I 2 2'
_symmetry_space_group_name_H-M 'I m m m'
_cell_angle_alpha 90
_cell_angle_beta 90
_cell_angle_gamma 90
_cell_length_a 3.744
_cell_length_b 11.337
_cell_length_c 20.047
_cell_formula_units_Z 2
_cell_volume 850.910
_database_code_amcsd 0014297
_exptl_crystal_density_diffrn 6.604
_cod_duplicate_entry 1001157
_cod_original_formula_sum 'Eu3.9 Sr5.1 Cu6 O16.952'
_cod_database_code 9015668
_amcsd_formula_title 'Cu2 Eu1.3 O5.65 Sr1.7'

loop_
_space_group_symop_operation_xyz
x,y,z
1/2+x,1/2+y,1/2+z
x,-y,z
1/2+x,1/2-y,1/2+z
-x,y,-z
1/2-x,1/2+y,1/2-z
-x,y,z
1/2-x,1/2+y,1/2+z
x,-y,-z
1/2+x,1/2-y,1/2-z
x,y,-z
1/2+x,1/2+y,1/2-z
-x,-y,z
1/2-x,1/2-y,1/2+z
-x,-y,-z
1/2-x,1/2-y,1/2-z

loop_
_atom_site_label
_atom_site_fract_x
_atom_site_fract_y
_atom_site_fract_z
_atom_site_occupancy
Eu1 0.00000 0.00000 0.00000 1.00000
Eu2 0.00000 0.29100 0.00000 1.00000
Eu3 0.00000 0.00000 0.19700 0.45000
Sr1 0.00000 0.00000 0.19700 0.55000
Sr2 0.00000 0.32600 0.17100 1.00000
Cu1 0.00000 0.00000 0.59600 1.00000
Cu2 0.00000 0.34200 0.60000 1.00000
O1 0.00000 0.16800 0.41400 1.00000
O2 0.00000 0.12800 0.10400 0.23800
O3 0.50000 0.00000 0.12300 1.00000
O4 0.50000 0.00000 0.41400 1.00000
O5 0.00000 0.00000 0.69000 1.00000
O6 0.00000 0.30500 0.69900 1.00000
O7 0.00000 0.35200 0.50000 1.00000

loop_
_cod_related_entry_id
_cod_related_entry_database
_cod_related_entry_code
1 AMCSD 0014297
